data_2226462
loop_
_publ_author_name
'Tariq, Muhammad Ilyas'
'Ahmad, Shahbaz'
'Tahir, M. Nawaz'
'Sarfaraz, Muhammad'
'Hussain, Ishtiaq'

_publ_section_title
;
 2,3-Dimethyl-<i>N</i>-[(<i>E</i>)-4-nitrobenzylidene]aniline
;
_journal_coeditor_code HB5464
_journal_issue 7
_journal_name_full 'Acta Crystallographica Section E'
_journal_page_first o1561
_journal_paper_doi 10.1107/S160053681001932X
_journal_volume 66
_journal_year 2010
_chemical_formula_iupac 'C15 H14 N2 O2'
_chemical_formula_moiety 'C15 H14 N2 O2'
_chemical_formula_sum 'C15 H14 N2 O2'
_chemical_formula_weight 254.28
_chemical_name_systematic
;
2,3-Dimethyl-<i>N</i>-[(<i>E</i>)-4-nitrobenzylidene]aniline
;
_space_group_IT_number 19
_symmetry_cell_setting orthorhombic
_symmetry_space_group_name_Hall 'P 2ac 2ab'
_symmetry_space_group_name_H-M 'P 21 21 21'
_atom_sites_solution_hydrogens geom
_atom_sites_solution_primary direct
_atom_sites_solution_secondary difmap
_audit_creation_method SHELXL-97
_cell_angle_alpha 90
_cell_angle_beta 90
_cell_angle_gamma 90
_cell_formula_units_Z 4
_cell_length_a 7.1969(5)
_cell_length_b 11.8023(7)
_cell_length_c 15.3721(8)
_cell_measurement_reflns_used 1334
_cell_measurement_temperature 296(2)
_cell_measurement_theta_max 25.41
_cell_measurement_theta_min 2.09
_cell_volume 1305.71(14)
_computing_cell_refinement 'SAINT (Bruker, 2007)'
_computing_data_collection 'APEX2 (Bruker, 2007)'
_computing_data_reduction 'SAINT (Bruker, 2007)'
_computing_molecular_graphics 'ORTEP-3 for Windows (Farrugia, 1997) and PLATON (Spek, 2009)'
_computing_publication_material
;
WinGX (Farrugia, 1999) and PLATON (Spek, 2009)
;
_computing_structure_refinement 'SHELXL97 (Sheldrick, 2008)'
_computing_structure_solution 'SHELXS97 (Sheldrick, 2008)'
_diffrn_ambient_temperature 296(2)
_diffrn_detector_area_resol_mean 7.40
_diffrn_measured_fraction_theta_full 0.994
_diffrn_measured_fraction_theta_max 0.994
_diffrn_measurement_device_type 'Bruker Kappa APEXII CCD'
_diffrn_measurement_method \w
_diffrn_radiation_monochromator graphite
_diffrn_radiation_source 'fine-focus sealed tube'
_diffrn_radiation_type MoK\a
_diffrn_radiation_wavelength 0.71073
_diffrn_reflns_av_R_equivalents 0.0567
_diffrn_reflns_av_sigmaI/netI 0.0426
_diffrn_reflns_limit_h_max 9
_diffrn_reflns_limit_h_min -8
_diffrn_reflns_limit_k_max 15
_diffrn_reflns_limit_k_min -15
_diffrn_reflns_limit_l_max 20
_diffrn_reflns_limit_l_min -20
_diffrn_reflns_number 13172
_diffrn_reflns_theta_full 28.64
_diffrn_reflns_theta_max 28.64
_diffrn_reflns_theta_min 2.18
_diffrn_standards_number 0
_exptl_absorpt_coefficient_mu 0.087
_exptl_absorpt_correction_T_max 0.987
_exptl_absorpt_correction_T_min 0.986
_exptl_absorpt_correction_type multi-scan
_exptl_absorpt_process_details '(SADABS; Bruker, 2005)'
_exptl_crystal_colour yellow
_exptl_crystal_density_diffrn 1.294
_exptl_crystal_density_method 'not measured'
_exptl_crystal_description needle
_exptl_crystal_F_000 536
_exptl_crystal_size_max 0.32
_exptl_crystal_size_mid 0.14
_exptl_crystal_size_min 0.14
_refine_diff_density_max 0.119
_refine_diff_density_min -0.138
_refine_ls_goodness_of_fit_ref 1.020
_refine_ls_hydrogen_treatment constr
_refine_ls_matrix_type full
_refine_ls_number_parameters 174
_refine_ls_number_reflns 1917
_refine_ls_number_restraints 0
_refine_ls_restrained_S_all 1.020
_refine_ls_R_factor_all 0.0875
_refine_ls_R_factor_gt 0.0469
_refine_ls_shift/su_max 0.000
_refine_ls_shift/su_mean 0.000
_refine_ls_structure_factor_coef Fsqd
_refine_ls_weighting_details 'calc w=1/[\s^2^(Fo^2^)+(0.0482P)^2^+0.0883P] where P=(Fo^2^+2Fc^2^)/3'
_refine_ls_weighting_scheme calc
_refine_ls_wR_factor_gt 0.0959
_refine_ls_wR_factor_ref 0.1111
_reflns_number_gt 1253
_reflns_number_total 1917
_reflns_threshold_expression I>2\s(I)
_cod_data_source_file hb5464.cif
_cod_data_source_block I
_cod_database_code 2226462
_cod_database_fobs_code 2226462

loop_
_symmetry_equiv_pos_site_id
_symmetry_equiv_pos_as_xyz
1 x,y,z
2 1/2-x,-y,1/2+z
3 1/2+x,1/2-y,-z
4 -x,1/2+y,1/2-z

loop_
_atom_site_aniso_label
_atom_site_aniso_U_11
_atom_site_aniso_U_22
_atom_site_aniso_U_33
_atom_site_aniso_U_12
_atom_site_aniso_U_13
_atom_site_aniso_U_23
O1 0.131(2) 0.0586(12) 0.1094(16) 0.0005(15) 0.0004(17) 0.0307(12)
O2 0.1205(19) 0.1055(16) 0.0563(11) -0.0025(15) -0.0044(13) 0.0275(12)
N1 0.0509(12) 0.0484(11) 0.0463(11) 0.0052(10) 0.0029(10) 0.0042(9)
N2 0.0614(15) 0.0707(16) 0.0731(16) -0.0068(14) -0.0072(13) 0.0266(13)
C1 0.0431(14) 0.0477(12) 0.0463(12) 0.0035(11) 0.0067(11) 0.0043(10)
C2 0.0454(15) 0.0529(13) 0.0482(12) 0.0020(12) 0.0069(11) 0.0015(11)
C3 0.0515(16) 0.0504(13) 0.0628(15) 0.0051(12) 0.0070(12) 0.0082(11)
C4 0.0660(19) 0.0615(16) 0.0596(16) 0.0045(15) 0.0068(14) 0.0193(13)
C5 0.079(2) 0.0708(17) 0.0453(12) 0.0029(16) 0.0008(14) 0.0040(12)
C6 0.0614(16) 0.0526(14) 0.0509(14) 0.0027(13) 0.0009(13) -0.0010(12)
C7 0.081(2) 0.0651(16) 0.0577(14) -0.0020(16) 0.0041(14) -0.0097(13)
C8 0.105(3) 0.0539(15) 0.087(2) -0.0044(18) 0.009(2) 0.0079(15)
C9 0.0467(15) 0.0539(13) 0.0479(12) 0.0039(12) 0.0081(12) 0.0010(11)
C10 0.0406(13) 0.0467(12) 0.0471(13) 0.0009(11) 0.0030(11) 0.0026(10)
C11 0.0578(16) 0.0514(13) 0.0483(12) 0.0057(12) 0.0043(11) -0.0031(11)
C12 0.0608(17) 0.0424(12) 0.0621(15) 0.0015(12) 0.0011(13) 0.0007(11)
C13 0.0436(14) 0.0550(14) 0.0515(12) -0.0029(12) -0.0050(12) 0.0116(11)
C14 0.0521(15) 0.0601(16) 0.0447(12) 0.0018(13) -0.0007(11) 0.0014(12)
C15 0.0521(15) 0.0456(12) 0.0512(13) 0.0046(12) 0.0015(12) 0.0005(11)

loop_
_atom_site_type_symbol
_atom_site_label
_atom_site_fract_x
_atom_site_fract_y
_atom_site_fract_z
_atom_site_U_iso_or_equiv
_atom_site_thermal_displace_type
_atom_site_calc_flag
_atom_site_refinement_flags
_atom_site_occupancy
O O1 0.1409(4) -0.19301(18) 0.70198(14) 0.0997(9) Uani . . 1.000
O O2 0.1083(4) -0.06237(19) 0.79842(12) 0.0941(9) Uani . . 1.000
N N1 0.1128(3) 0.34130(16) 0.47092(11) 0.0485(7) Uani . . 1.000
N N2 0.1253(3) -0.0943(2) 0.72311(16) 0.0684(9) Uani . . 1.000
C C1 0.1231(3) 0.42218(18) 0.40278(13) 0.0457(7) Uani . . 1.000
C C2 0.1509(3) 0.5351(2) 0.42653(14) 0.0488(8) Uani . . 1.000
C C3 0.1581(4) 0.61833(19) 0.36160(15) 0.0549(8) Uani . . 1.000
C C4 0.1353(4) 0.5864(2) 0.27595(17) 0.0624(10) Uani . . 1.000
C C5 0.1052(4) 0.4755(2) 0.25272(16) 0.0650(10) Uani . . 1.000
C C6 0.0972(4) 0.3935(2) 0.31593(14) 0.0550(8) Uani . . 1.000
C C7 0.1768(4) 0.5654(2) 0.52133(14) 0.0679(10) Uani . . 1.000
C C8 0.1878(5) 0.7409(2) 0.38401(19) 0.0820(13) Uani . . 1.000
C C9 0.1573(4) 0.23940(19) 0.45751(14) 0.0495(8) Uani . . 1.000
C C10 0.1434(3) 0.15342(18) 0.52625(14) 0.0448(7) Uani . . 1.000
C C11 0.1832(3) 0.04156(19) 0.50760(15) 0.0525(8) Uani . . 1.000
C C12 0.1753(4) -0.0397(2) 0.57139(15) 0.0551(9) Uani . . 1.000
C C13 0.1287(3) -0.0075(2) 0.65402(14) 0.0500(8) Uani . . 1.000
C C14 0.0878(3) 0.1021(2) 0.67504(15) 0.0523(8) Uani . . 1.000
C C15 0.0953(3) 0.18289(19) 0.61064(14) 0.0496(8) Uani . . 1.000
H H4 0.14039 0.64145 0.23274 0.0748 Uiso . . 1.000
H H5 0.09027 0.45617 0.19450 0.0779 Uiso . . 1.000
H H6 0.07448 0.31854 0.30059 0.0659 Uiso . . 1.000
H H7A 0.09112 0.62429 0.53696 0.1016 Uiso . . 1.000
H H7B 0.30167 0.59128 0.53059 0.1016 Uiso . . 1.000
H H7C 0.15399 0.49972 0.55663 0.1016 Uiso . . 1.000
H H8A 0.18433 0.78558 0.33184 0.1229 Uiso . . 1.000
H H8B 0.30655 0.74981 0.41166 0.1229 Uiso . . 1.000
H H8C 0.09161 0.76571 0.42285 0.1229 Uiso . . 1.000
H H9 0.20007 0.21822 0.40278 0.0594 Uiso . . 1.000
H H11 0.21572 0.02105 0.45120 0.0630 Uiso . . 1.000
H H12 0.20116 -0.11509 0.55867 0.0661 Uiso . . 1.000
H H14 0.05543 0.12165 0.73165 0.0627 Uiso . . 1.000
H H15 0.06802 0.25797 0.62382 0.0596 Uiso . . 1.000

loop_
_atom_type_symbol
_atom_type_description
_atom_type_scat_dispersion_real
_atom_type_scat_dispersion_imag
_atom_type_scat_source
C C 0.0033 0.0016 'International Tables Vol C Tables 4.2.6.8 and 6.1.1.4'
H H 0.0000 0.0000 'International Tables Vol C Tables 4.2.6.8 and 6.1.1.4'
N N 0.0061 0.0033 'International Tables Vol C Tables 4.2.6.8 and 6.1.1.4'
O O 0.0106 0.0060 'International Tables Vol C Tables 4.2.6.8 and 6.1.1.4'

loop_
_geom_angle_atom_site_label_1
_geom_angle_atom_site_label_2
_geom_angle_atom_site_label_3
_geom_angle_site_symmetry_1
_geom_angle_site_symmetry_2
_geom_angle_site_symmetry_3
_geom_angle
_geom_angle_publ_flag
C1 N1 C9 . . . 120.49(18) no
O1 N2 O2 . . . 123.9(2) no
O1 N2 C13 . . . 118.2(2) no
O2 N2 C13 . . . 118.0(2) no
N1 C1 C2 . . . 117.16(18) no
N1 C1 C6 . . . 122.56(19) no
C2 C1 C6 . . . 120.2(2) no
C1 C2 C3 . . . 119.2(2) no
C1 C2 C7 . . . 119.7(2) no
C3 C2 C7 . . . 121.1(2) no
C2 C3 C4 . . . 118.9(2) no
C2 C3 C8 . . . 121.1(2) no
C4 C3 C8 . . . 119.9(2) no
C3 C4 C5 . . . 121.8(2) no
C4 C5 C6 . . . 119.6(2) no
C1 C6 C5 . . . 120.2(2) no
N1 C9 C10 . . . 121.6(2) no
C9 C10 C11 . . . 119.8(2) no
C9 C10 C15 . . . 121.1(2) no
C11 C10 C15 . . . 119.1(2) no
C10 C11 C12 . . . 120.7(2) no
C11 C12 C13 . . . 118.7(2) no
N2 C13 C12 . . . 118.7(2) no
N2 C13 C14 . . . 118.9(2) no
C12 C13 C14 . . . 122.4(2) no
C13 C14 C15 . . . 118.6(2) no
C10 C15 C14 . . . 120.6(2) no
C3 C4 H4 . . . 119.00 no
C5 C4 H4 . . . 119.00 no
C4 C5 H5 . . . 120.00 no
C6 C5 H5 . . . 120.00 no
C1 C6 H6 . . . 120.00 no
C5 C6 H6 . . . 120.00 no
C2 C7 H7A . . . 109.00 no
C2 C7 H7B . . . 109.00 no
C2 C7 H7C . . . 109.00 no
H7A C7 H7B . . . 110.00 no
H7A C7 H7C . . . 109.00 no
H7B C7 H7C . . . 109.00 no
C3 C8 H8A . . . 109.00 no
C3 C8 H8B . . . 109.00 no
C3 C8 H8C . . . 109.00 no
H8A C8 H8B . . . 109.00 no
H8A C8 H8C . . . 109.00 no
H8B C8 H8C . . . 109.00 no
N1 C9 H9 . . . 119.00 no
C10 C9 H9 . . . 119.00 no
C10 C11 H11 . . . 120.00 no
C12 C11 H11 . . . 120.00 no
C11 C12 H12 . . . 121.00 no
C13 C12 H12 . . . 121.00 no
C13 C14 H14 . . . 121.00 no
C15 C14 H14 . . . 121.00 no
C10 C15 H15 . . . 120.00 no
C14 C15 H15 . . . 120.00 no

loop_
_geom_bond_atom_site_label_1
_geom_bond_atom_site_label_2
_geom_bond_site_symmetry_1
_geom_bond_site_symmetry_2
_geom_bond_distance
_geom_bond_publ_flag
O1 N2 . . 1.215(3) no
O2 N2 . . 1.224(3) no
N1 C1 . . 1.419(3) no
N1 C9 . . 1.262(3) no
N2 C13 . . 1.476(3) no
C1 C2 . . 1.396(3) no
C1 C6 . . 1.390(3) no
C2 C3 . . 1.401(3) no
C2 C7 . . 1.512(3) no
C3 C4 . . 1.379(3) no
C3 C8 . . 1.502(3) no
C4 C5 . . 1.374(3) no
C5 C6 . . 1.373(3) no
C9 C10 . . 1.468(3) no
C10 C11 . . 1.381(3) no
C10 C15 . . 1.387(3) no
C11 C12 . . 1.373(3) no
C12 C13 . . 1.368(3) no
C13 C14 . . 1.365(3) no
C14 C15 . . 1.376(3) no
C4 H4 . . 0.9300 no
C5 H5 . . 0.9300 no
C6 H6 . . 0.9300 no
C7 H7A . . 0.9600 no
C7 H7B . . 0.9600 no
C7 H7C . . 0.9600 no
C8 H8A . . 0.9600 no
C8 H8B . . 0.9600 no
C8 H8C . . 0.9600 no
C9 H9 . . 0.9300 no
C11 H11 . . 0.9300 no
C12 H12 . . 0.9300 no
C14 H14 . . 0.9300 no
C15 H15 . . 0.9300 no

loop_
_geom_torsion_atom_site_label_1
_geom_torsion_atom_site_label_2
_geom_torsion_atom_site_label_3
_geom_torsion_atom_site_label_4
_geom_torsion_site_symmetry_1
_geom_torsion_site_symmetry_2
_geom_torsion_site_symmetry_3
_geom_torsion_site_symmetry_4
_geom_torsion
_geom_torsion_publ_flag
C9 N1 C1 C2 . . . . -153.3(2) no
C9 N1 C1 C6 . . . . 30.1(4) no
C1 N1 C9 C10 . . . . -178.4(2) no
O1 N2 C13 C12 . . . . -9.2(3) no
O1 N2 C13 C14 . . . . 171.7(2) no
O2 N2 C13 C12 . . . . 170.3(3) no
O2 N2 C13 C14 . . . . -8.8(3) no
N1 C1 C2 C3 . . . . -178.7(2) no
N1 C1 C2 C7 . . . . 2.6(3) no
C6 C1 C2 C3 . . . . -2.0(3) no
C6 C1 C2 C7 . . . . 179.3(2) no
N1 C1 C6 C5 . . . . 178.8(2) no
C2 C1 C6 C5 . . . . 2.3(4) no
C1 C2 C3 C4 . . . . 0.8(4) no
C1 C2 C3 C8 . . . . -180.0(3) no
C7 C2 C3 C4 . . . . 179.4(2) no
C7 C2 C3 C8 . . . . -1.3(4) no
C2 C3 C4 C5 . . . . 0.2(4) no
C8 C3 C4 C5 . . . . -179.1(3) no
C3 C4 C5 C6 . . . . 0.1(4) no
C4 C5 C6 C1 . . . . -1.3(4) no
N1 C9 C10 C11 . . . . 176.3(2) no
N1 C9 C10 C15 . . . . -5.4(4) no
C9 C10 C11 C12 . . . . 178.5(2) no
C15 C10 C11 C12 . . . . 0.1(3) no
C9 C10 C15 C14 . . . . -178.2(2) no
C11 C10 C15 C14 . . . . 0.2(3) no
C10 C11 C12 C13 . . . . -0.5(4) no
C11 C12 C13 N2 . . . . -178.3(2) no
C11 C12 C13 C14 . . . . 0.8(4) no
N2 C13 C14 C15 . . . . 178.6(2) no
C12 C13 C14 C15 . . . . -0.5(3) no
C13 C14 C15 C10 . . . . 0.0(3) no

loop_
_cod_related_entry_id
_cod_related_entry_database
_cod_related_entry_code
1 ChemSpider 24745163
